data_7009125
loop_
_publ_author_name
'Davies, Sian C.'
'Hughes, David L.'
'Richards, Raymond L.'
'Sanders, J. Roger'

_publ_section_title
;
 Molybdenum and tungsten complexes of the N(CH2CH2S)33&#x2212; (NS3)
 ligand with oxide, sulfide, diazenide, hydrazide and nitrosyl
 co-ligands
;
_journal_issue 5
_journal_name_full 'Journal of the Chemical Society, Dalton Transactions'
_journal_page_first 719
_journal_paper_doi 10.1039/a908777j
_journal_year 2000
_chemical_formula_moiety 'C24 H52 N4 S12 W2'
_chemical_formula_structural '[{W[N(CH2CH2S)3]}2{mu-SCH2CH2N(CH2CH2SH)2}2]'
_chemical_formula_sum 'C24 H52 N4 S12 W2'
_chemical_formula_weight 1149.1
_chemical_name_systematic
; 
 ? 
;
_space_group_IT_number 14
_symmetry_cell_setting monoclinic
_symmetry_space_group_name_Hall '-P 2yab'
_symmetry_space_group_name_H-M 'P 1 21/a 1'
_atom_sites_solution_hydrogens geom
_atom_sites_solution_primary heavy
_atom_sites_solution_secondary difmap
_audit_creation_method SHELXL
_cell_angle_alpha 90.00
_cell_angle_beta 107.072(10)
_cell_angle_gamma 90.00
_cell_formula_units_Z 2
_cell_length_a 12.2952(14)
_cell_length_b 13.9137(15)
_cell_length_c 11.6072(14)
_cell_measurement_reflns_used 25
_cell_measurement_temperature 293(2)
_cell_measurement_theta_max 10
_cell_measurement_theta_min 8
_cell_volume 1898.2(4)
_computing_cell_refinement 'CAD4/EXPRESS (Enraf-Nonius, 1992)'
_computing_data_collection 'CAD4/EXPRESS (Enraf-Nonius, 1992)'
_computing_data_reduction 'CAD4 (Hursthouse, 1976)'
_computing_molecular_graphics 'ORTEP (Johnson, 1971)'
_computing_publication_material 'SHELXL-93 (Sheldrick, 1993)'
_computing_structure_refinement 'SHELXL-93 (Sheldrick, 1993)'
_computing_structure_solution 'SHELX (Sheldrick, 1976)'
_diffrn_ambient_temperature 293(2)
_diffrn_measurement_device 'Enraf-Nonius CAD4 diffractometer'
_diffrn_measurement_method 'scintillation counter; \w/\q scans'
_diffrn_radiation_monochromator graphite
_diffrn_radiation_source 'fine-focus sealed tube'
_diffrn_radiation_type MoK\a
_diffrn_radiation_wavelength 0.71069
_diffrn_reflns_av_R_equivalents 0.048
_diffrn_reflns_av_sigmaI/netI 0.0720
_diffrn_reflns_limit_h_max 12
_diffrn_reflns_limit_h_min -13
_diffrn_reflns_limit_k_max 15
_diffrn_reflns_limit_k_min -1
_diffrn_reflns_limit_l_max 12
_diffrn_reflns_limit_l_min -1
_diffrn_reflns_number 3076
_diffrn_reflns_theta_max 22.97
_diffrn_reflns_theta_min 1.84
_diffrn_standards_decay_% 3.0
_diffrn_standards_interval_time '10000 s'
_diffrn_standards_number 3
_exptl_absorpt_coefficient_mu 6.740
_exptl_absorpt_correction_T_max 0.73
_exptl_absorpt_correction_T_min 0.69
_exptl_absorpt_correction_type 'semi-empirical, psi-scans'
_exptl_crystal_colour 'dark brown'
_exptl_crystal_density_diffrn 2.010
_exptl_crystal_description 'thin, rectangular plates'
_exptl_crystal_F_000 1128
_exptl_crystal_size_max 0.21
_exptl_crystal_size_mid 0.19
_exptl_crystal_size_min 0.01
_refine_diff_density_max 1.563
_refine_diff_density_min -1.738
_refine_diff_density_rms 0.207
_refine_ls_extinction_method none
_refine_ls_goodness_of_fit_all 1.000
_refine_ls_goodness_of_fit_obs 1.043
_refine_ls_hydrogen_treatment 'riding in idealised positions'
_refine_ls_matrix_type full
_refine_ls_number_parameters 189
_refine_ls_number_reflns 2636
_refine_ls_number_restraints 0
_refine_ls_restrained_S_all 1.000
_refine_ls_restrained_S_obs 1.043
_refine_ls_R_factor_all 0.0714
_refine_ls_R_factor_obs 0.0478
_refine_ls_shift/esd_max 0.007
_refine_ls_shift/esd_mean 0.000
_refine_ls_structure_factor_coef Fsqd
_refine_ls_weighting_details 'w=1/[\s^2^(Fo^2^)+(0.0767P)^2^+0.0000P] where P=(Fo^2^+2Fc^2^)/3'
_refine_ls_weighting_scheme calc
_refine_ls_wR_factor_all 0.1304
_refine_ls_wR_factor_obs 0.1126
_reflns_number_observed 1853
_reflns_number_total 2636
_reflns_observed_criterion >2sigma(I)
_cod_data_source_file a908777j.txt
_cod_data_source_block ray17
_cod_depositor_comments
;
The following automatic conversions were performed:
'_symmetry_cell_setting' value 'Monoclinic' changed to 'monoclinic'
according to '/home/saulius/struct/CIF-dictionaries/cif_core.dic'
dictionary named 'cif_core.dic' version 2.4.1 from 2010-06-29.

Automatic conversion script
Id: cif_fix_enum 1527 2010-12-29 10:47:43Z saulius 

The following automatic conversions were performed:

'_refine_ls_weighting_scheme' value 'calc
w=1/[\s^2^(Fo^2^)+(0.0767P)^2^+0.0000P] where P=(Fo^2^+2Fc^2^)/3' was
changed to 'calc'. New tag '_refine_ls_weighting_details' was
created. The value of the new tag was set to
'w=1/[\s^2^(Fo^2^)+(0.0767P)^2^+0.0000P] where P=(Fo^2^+2Fc^2^)/3'.

Automatic conversion script
Id: cif_fix_values 3143 2015-03-26 13:38:13Z robertas 

The following automatic conversions were performed:

'_atom_sites_solution_primary' value 'heavy atom' was changed to
'heavy'.

Automatic conversion script
Id: cif_fix_values 6452 2018-10-05 10:23:21Z andrius 
;
_cod_original_sg_symbol_H-M 'P21/a (equiv. to no. 14)'
_cod_database_code 7009125

loop_
_symmetry_equiv_pos_as_xyz
'x, y, z'
'-x+1/2, y+1/2, -z'
'-x, -y, -z'
'x-1/2, -y-1/2, z'

loop_
_atom_site_aniso_label
_atom_site_aniso_U_11
_atom_site_aniso_U_22
_atom_site_aniso_U_33
_atom_site_aniso_U_23
_atom_site_aniso_U_13
_atom_site_aniso_U_12
W 0.0340(3) 0.0280(3) 0.0595(4) 0.0002(3) 0.0187(2) -0.0035(2)
S1 0.063(2) 0.050(2) 0.082(3) 0.020(2) 0.012(2) -0.006(2)
C11 0.084(13) 0.127(18) 0.094(14) 0.063(13) -0.013(11) -0.021(13)
C12 0.054(9) 0.045(8) 0.101(12) 0.011(9) 0.016(9) -0.018(7)
S2 0.058(2) 0.045(2) 0.083(3) -0.012(2) 0.041(2) -0.008(2)
C21 0.055(10) 0.060(10) 0.125(15) -0.022(10) 0.041(10) -0.022(8)
C22 0.030(8) 0.052(9) 0.159(18) 0.001(11) 0.037(10) -0.007(7)
S3 0.045(2) 0.037(2) 0.075(2) -0.005(2) 0.025(2) 0.000(2)
C31 0.072(11) 0.050(9) 0.105(13) -0.029(9) 0.041(10) -0.023(9)
C32 0.048(9) 0.061(10) 0.095(12) -0.035(9) 0.021(8) -0.034(8)
N4 0.031(6) 0.045(6) 0.058(7) -0.004(6) 0.008(5) -0.012(5)
S5 0.038(2) 0.033(2) 0.064(2) -0.001(2) 0.015(2) 0.0013(14)
C51 0.056(9) 0.050(9) 0.071(10) -0.008(8) 0.022(8) -0.006(8)
C52 0.064(10) 0.073(11) 0.091(12) 0.008(10) 0.025(9) 0.008(9)
S6 0.091(4) 0.179(8) 0.147(6) 0.026(5) 0.021(4) -0.009(5)
C61 0.104(20) 0.122(22) 0.272(39) -0.002(23) 0.025(24) -0.013(18)
C62 0.110(19) 0.200(29) 0.088(15) -0.048(18) -0.012(14) 0.036(20)
S7 0.186(7) 0.147(7) 0.153(6) -0.002(5) 0.096(6) -0.033(6)
N8 0.116(14) 0.114(14) 0.068(10) -0.028(10) 0.008(9) 0.000(11)

loop_
_atom_site_label
_atom_site_type_symbol
_atom_site_fract_x
_atom_site_fract_y
_atom_site_fract_z
_atom_site_U_iso_or_equiv
_atom_site_thermal_displace_type
_atom_site_occupancy
_atom_site_calc_flag
_atom_site_refinement_flags
_atom_site_disorder_group
W W 0.04969(4) 0.58133(3) -0.02549(5) 0.0394(2) Uani 1 d . .
S1 S -0.0033(3) 0.7067(3) -0.1731(4) 0.0671(11) Uani 1 d . .
C11 C 0.1370(15) 0.7433(16) -0.1758(17) 0.110(8) Uani 1 d . .
H11A H 0.1673(15) 0.6952(16) -0.2186(17) 0.132 Uiso 1 calc R .
H11B H 0.1311(15) 0.8034(16) -0.2195(17) 0.132 Uiso 1 calc R .
C12 C 0.2163(12) 0.7558(11) -0.0541(14) 0.068(4) Uani 1 d . .
H12A H 0.1964(12) 0.8141(11) -0.0193(14) 0.081 Uiso 1 calc R .
H12B H 0.2926(12) 0.7639(11) -0.0607(14) 0.081 Uiso 1 calc R .
S2 S 0.1648(3) 0.4953(3) -0.1246(4) 0.0581(10) Uani 1 d . .
C21 C 0.3018(13) 0.5569(12) -0.0791(17) 0.077(5) Uani 1 d . .
H21A H 0.3624(13) 0.5100(12) -0.0675(17) 0.093 Uiso 1 calc R .
H21B H 0.3067(13) 0.6003(12) -0.1428(17) 0.093 Uiso 1 calc R .
C22 C 0.3171(11) 0.6108(11) 0.0314(18) 0.078(6) Uani 1 d . .
H22A H 0.3831(11) 0.6521(11) 0.0438(18) 0.094 Uiso 1 calc R .
H22B H 0.3323(11) 0.5662(11) 0.0984(18) 0.094 Uiso 1 calc R .
S3 S 0.0145(3) 0.6717(2) 0.1308(3) 0.0507(9) Uani 1 d . .
C31 C 0.1304(13) 0.7581(11) 0.1638(16) 0.073(5) Uani 1 d . .
H31A H 0.1090(13) 0.8123(11) 0.1091(16) 0.087 Uiso 1 calc R .
H31B H 0.1439(13) 0.7820(11) 0.2453(16) 0.087 Uiso 1 calc R .
C32 C 0.2351(12) 0.7150(11) 0.1515(15) 0.068(4) Uani 1 d . .
H32A H 0.2618(12) 0.6663(11) 0.2130(15) 0.082 Uiso 1 calc R .
H32B H 0.2935(12) 0.7641(11) 0.1637(15) 0.082 Uiso 1 calc R .
N4 N 0.2167(8) 0.6714(7) 0.0319(9) 0.046(3) Uani 1 d . .
S5 S 0.1418(3) 0.4631(2) 0.1300(3) 0.0447(8) Uani 1 d . .
C51 C 0.1469(12) 0.4890(10) 0.2900(12) 0.058(4) Uani 1 d . .
H51A H 0.1658(12) 0.5561(10) 0.3082(12) 0.070 Uiso 1 calc R .
H51B H 0.0728(12) 0.4770(10) 0.3009(12) 0.070 Uiso 1 calc R .
C52 C 0.2333(14) 0.4272(12) 0.3727(16) 0.076(5) Uani 1 d . .
H52A H 0.3077(14) 0.4452(12) 0.3669(16) 0.091 Uiso 1 calc R .
H52B H 0.2195(14) 0.3611(12) 0.3454(16) 0.091 Uiso 1 calc R .
S6 S 0.4719(5) 0.4934(6) 0.6922(7) 0.142(3) Uani 1 d . .
C61 C 0.3625(24) 0.5568(19) 0.5915(33) 0.173(13) Uani 1 d . .
H61A H 0.3596(24) 0.6198(19) 0.6263(33) 0.207 Uiso 1 calc R .
H61B H 0.3850(24) 0.5666(19) 0.5190(33) 0.207 Uiso 1 calc R .
C62 C 0.2517(22) 0.5211(23) 0.5557(20) 0.141(10) Uani 1 d . .
H62A H 0.2239(22) 0.5199(23) 0.6257(20) 0.169 Uiso 1 calc R .
H62B H 0.2045(22) 0.5661(23) 0.4986(20) 0.169 Uiso 1 calc R .
S7 S -0.0257(7) 0.2635(6) 0.5422(7) 0.152(3) Uani 1 d . .
C71A C 0.1081(53) 0.3072(41) 0.5285(47) 0.180(22) Uiso 0.68(5) d P 1
H71A H 0.1681(53) 0.2842(41) 0.5974(47) 0.216 Uiso 0.68(5) calc PR 1
H71B H 0.1202(53) 0.2784(41) 0.4571(47) 0.216 Uiso 0.68(5) calc PR 1
C72A C 0.1193(46) 0.4001(35) 0.5214(42) 0.143(18) Uiso 0.68(5) d P 1
H72A H 0.1115(46) 0.4295(35) 0.5944(42) 0.172 Uiso 0.68(5) calc PR 1
H72B H 0.0582(46) 0.4243(35) 0.4543(42) 0.172 Uiso 0.68(5) calc PR 1
C71B C 0.0327(53) 0.3679(44) 0.4867(49) 0.074(22) Uiso 0.32(5) d P 2
H71C H 0.0036(53) 0.3736(44) 0.3997(49) 0.089 Uiso 0.32(5) calc PR 2
H71D H 0.0179(53) 0.4268(44) 0.5240(49) 0.089 Uiso 0.32(5) calc PR 2
C72B C 0.1698(51) 0.3397(45) 0.5305(48) 0.068(19) Uiso 0.32(5) d P 2
H72C H 0.1944(51) 0.3242(45) 0.6157(48) 0.082 Uiso 0.32(5) calc PR 2
H72D H 0.1840(51) 0.2845(45) 0.4858(48) 0.082 Uiso 0.32(5) calc PR 2
N8 N 0.2362(16) 0.4314(13) 0.5042(14) 0.104(6) Uani 1 d . .

loop_
_atom_type_symbol
_atom_type_description
_atom_type_scat_dispersion_real
_atom_type_scat_dispersion_imag
_atom_type_scat_source
C C 0.0033 0.0016 'International Tables Vol C Tables 4.2.6.8 and 6.1.1.4'
H H 0.0000 0.0000 'International Tables Vol C Tables 4.2.6.8 and 6.1.1.4'
N N 0.0061 0.0033 'International Tables Vol C Tables 4.2.6.8 and 6.1.1.4'
S S 0.1246 0.1234 'International Tables Vol C Tables 4.2.6.8 and 6.1.1.4'
W W -0.8490 6.8722 'International Tables Vol C Tables 4.2.6.8 and 6.1.1.4'

loop_
_geom_angle_atom_site_label_1
_geom_angle_atom_site_label_2
_geom_angle_atom_site_label_3
_geom_angle
_geom_angle_site_symmetry_1
_geom_angle_site_symmetry_3
_geom_angle_publ_flag
N4 W S3 80.7(3) . . ?
N4 W S2 79.0(3) . . ?
S3 W S2 155.32(13) . . ?
N4 W S5 159.7(3) . 3_565 ?
S3 W S5 98.79(12) . 3_565 ?
S2 W S5 105.11(12) . 3_565 ?
N4 W S1 81.1(3) . . ?
S3 W S1 95.13(14) . . ?
S2 W S1 95.47(14) . . ?
S5 W S1 78.75(13) 3_565 . ?
N4 W S5 88.4(3) . . ?
S3 W S5 86.63(12) . . ?
S2 W S5 78.93(13) . . ?
S5 W S5 111.84(9) 3_565 . ?
S1 W S5 168.92(12) . . ?
N4 W W 143.2(3) . 3_565 ?
S3 W W 94.65(9) . 3_565 ?
S2 W W 93.19(9) . 3_565 ?
S5 W W 57.10(8) 3_565 3_565 ?
S1 W W 135.73(10) . 3_565 ?
S5 W W 54.74(8) . 3_565 ?
C11 S1 W 99.0(6) . . ?
C12 C11 S1 112.6(13) . . ?
C12 C11 H11A 109.1(12) . . ?
S1 C11 H11A 109.1(8) . . ?
C12 C11 H11B 109.1(10) . . ?
S1 C11 H11B 109.1(6) . . ?
H11A C11 H11B 107.8 . . ?
C11 C12 N4 114.0(12) . . ?
C11 C12 H12A 108.8(12) . . ?
N4 C12 H12A 108.8(7) . . ?
C11 C12 H12B 108.8(10) . . ?
N4 C12 H12B 108.8(7) . . ?
H12A C12 H12B 107.6 . . ?
C21 S2 W 104.6(5) . . ?
C22 C21 S2 111.6(11) . . ?
C22 C21 H21A 109.3(9) . . ?
S2 C21 H21A 109.3(5) . . ?
C22 C21 H21B 109.3(10) . . ?
S2 C21 H21B 109.3(6) . . ?
H21A C21 H21B 108.0 . . ?
C21 C22 N4 113.7(14) . . ?
C21 C22 H22A 108.8(8) . . ?
N4 C22 H22A 108.8(7) . . ?
C21 C22 H22B 108.8(10) . . ?
N4 C22 H22B 108.8(8) . . ?
H22A C22 H22B 107.7 . . ?
C31 S3 W 101.9(5) . . ?
C32 C31 S3 111.4(10) . . ?
C32 C31 H31A 109.3(10) . . ?
S3 C31 H31A 109.3(6) . . ?
C32 C31 H31B 109.3(9) . . ?
S3 C31 H31B 109.3(5) . . ?
H31A C31 H31B 108.0 . . ?
C31 C32 N4 111.4(12) . . ?
C31 C32 H32A 109.4(10) . . ?
N4 C32 H32A 109.4(8) . . ?
C31 C32 H32B 109.4(8) . . ?
N4 C32 H32B 109.4(7) . . ?
H32A C32 H32B 108.0 . . ?
C32 N4 C22 109.7(12) . . ?
C32 N4 C12 105.5(11) . . ?
C22 N4 C12 105.8(11) . . ?
C32 N4 W 111.8(8) . . ?
C22 N4 W 110.8(8) . . ?
C12 N4 W 113.0(7) . . ?
C51 S5 W 107.1(5) . 3_565 ?
C51 S5 W 118.2(5) . . ?
W S5 W 68.16(9) 3_565 . ?
C52 C51 S5 109.8(10) . . ?
C52 C51 H51A 109.7(9) . . ?
S5 C51 H51A 109.7(4) . . ?
C52 C51 H51B 109.7(8) . . ?
S5 C51 H51B 109.7(4) . . ?
H51A C51 H51B 108.2 . . ?
C51 C52 N8 115.5(14) . . ?
C51 C52 H52A 108.4(8) . . ?
N8 C52 H52A 108.4(10) . . ?
C51 C52 H52B 108.4(9) . . ?
N8 C52 H52B 108.4(9) . . ?
H52A C52 H52B 107.5 . . ?
C62 C61 S6 121.0(23) . . ?
C62 C61 H61A 107.1(17) . . ?
S6 C61 H61A 107.1(11) . . ?
C62 C61 H61B 107.1(19) . . ?
S6 C61 H61B 107.1(12) . . ?
H61A C61 H61B 106.8 . . ?
N8 C62 C61 116.9(24) . . ?
N8 C62 H62A 108.1(15) . . ?
C61 C62 H62A 108.1(19) . . ?
N8 C62 H62B 108.1(12) . . ?
C61 C62 H62B 108.1(18) . . ?
H62A C62 H62B 107.3 . . ?
C72A C71A S7 117.1(50) . . ?
C72A C71A H71A 108.0(39) . . ?
S7 C71A H71A 108.0(18) . . ?
C72A C71A H71B 108.0(32) . . ?
S7 C71A H71B 108.0(16) . . ?
H71A C71A H71B 107.3 . . ?
C71A C72A N8 113.6(50) . . ?
C71A C72A H72A 108.9(32) . . ?
N8 C72A H72A 108.8(18) . . ?
C71A C72A H72B 108.9(40) . . ?
N8 C72A H72B 108.8(19) . . ?
H72A C72A H72B 107.7 . . ?
C72B C71B S7 100.0(39) . . ?
C72B C71B H71C 111.8(25) . . ?
S7 C71B H71C 111.8(18) . . ?
C72B C71B H71D 111.8(30) . . ?
S7 C71B H71D 111.8(18) . . ?
H71C C71B H71D 109.5 . . ?
N8 C72B C71B 106.5(42) . . ?
N8 C72B H72C 110.4(20) . . ?
C71B C72B H72C 110.4(25) . . ?
N8 C72B H72D 110.4(22) . . ?
C71B C72B H72D 110.4(30) . . ?
H72C C72B H72D 108.6 . . ?
C62 N8 C52 115.6(19) . . ?
C62 N8 C72A 102.2(25) . . ?
C52 N8 C72A 111.4(21) . . ?
C62 N8 C72B 131.3(28) . . ?
C52 N8 C72B 107.4(23) . . ?

loop_
_geom_bond_atom_site_label_1
_geom_bond_atom_site_label_2
_geom_bond_distance
_geom_bond_site_symmetry_2
_geom_bond_publ_flag
W N4 2.329(9) . ?
W S3 2.349(3) . ?
W S2 2.391(3) . ?
W S5 2.391(3) 3_565 ?
W S1 2.397(4) . ?
W S5 2.459(3) . ?
W W 2.7185(9) 3_565 ?
S1 C11 1.81(2) . ?
C11 C12 1.47(2) . ?
C11 H11A 0.97 . ?
C11 H11B 0.97 . ?
C12 N4 1.54(2) . ?
C12 H12A 0.97 . ?
C12 H12B 0.97 . ?
S2 C21 1.824(14) . ?
C21 C22 1.45(2) . ?
C21 H21A 0.97 . ?
C21 H21B 0.97 . ?
C22 N4 1.50(2) . ?
C22 H22A 0.97 . ?
C22 H22B 0.97 . ?
S3 C31 1.817(14) . ?
C31 C32 1.47(2) . ?
C31 H31A 0.97 . ?
C31 H31B 0.97 . ?
C32 N4 1.47(2) . ?
C32 H32A 0.97 . ?
C32 H32B 0.97 . ?
S5 C51 1.875(14) . ?
S5 W 2.391(3) 3_565 ?
C51 C52 1.48(2) . ?
C51 H51A 0.97 . ?
C51 H51B 0.97 . ?
C52 N8 1.52(2) . ?
C52 H52A 0.97 . ?
C52 H52B 0.97 . ?
S6 C61 1.74(3) . ?
C61 C62 1.39(3) . ?
C61 H61A 0.97 . ?
C61 H61B 0.97 . ?
C62 N8 1.37(3) . ?
C62 H62A 0.97 . ?
C62 H62B 0.97 . ?
S7 C71A 1.80(6) . ?
S7 C71B 1.82(6) . ?
C71A C72A 1.31(7) . ?
C71A H71A 0.97 . ?
C71A H71B 0.97 . ?
C72A N8 1.57(5) . ?
C72A H72A 0.97 . ?
C72A H72B 0.97 . ?
C71B C72B 1.66(10) . ?
C71B H71C 0.97 . ?
C71B H71D 0.97 . ?
C72B N8 1.59(6) . ?
C72B H72C 0.97 . ?
C72B H72D 0.97 . ?
